data_7016471
loop_
_publ_author_name
'Bungu, Peter N.'
'Otto, Stefanus'

_publ_section_title
;
 Evaluation of ligand effects in the modified cobalt hydroformylation
 of 1-octene. Crystal structures of [Co(L)(CO)(3)](2) (L = PA-C(5),
 PCy(3) and PCyp(3)).
;
_journal_issue 36
_journal_name_full 'Dalton transactions (Cambridge, England : 2003)'
_journal_page_first 9238
_journal_page_last 9249
_journal_paper_doi 10.1039/c1dt10581g
_journal_volume 40
_journal_year 2011
_chemical_formula_moiety 'C36 H54 Co2 O6 P2'
_chemical_formula_sum 'C36 H54 Co2 O6 P2'
_chemical_formula_weight 762.59
_chemical_name_common Hexacarbonyl-bis(tricyclopentylphosphine)-dicobalt
_chemical_name_systematic
;
Hexacarbonyl-bis(tricyclopentylphosphine)-dicobalt
;
_space_group_IT_number 2
_symmetry_cell_setting triclinic
_symmetry_space_group_name_Hall '-P 1'
_symmetry_space_group_name_H-M 'P -1'
_atom_sites_solution_hydrogens geom
_atom_sites_solution_primary direct
_atom_sites_solution_secondary difmap
_audit_creation_method SHELXL-97
_cell_angle_alpha 86.804(2)
_cell_angle_beta 88.797(3)
_cell_angle_gamma 83.983(2)
_cell_formula_units_Z 2
_cell_length_a 10.0823(7)
_cell_length_b 11.8940(9)
_cell_length_c 15.1109(11)
_cell_measurement_reflns_used 6712
_cell_measurement_temperature 100(2)
_cell_measurement_theta_max 26.45
_cell_measurement_theta_min 2.24
_cell_volume 1799.1(2)
_computing_cell_refinement 'SAINT-Plus (Bruker, 2004)'
_computing_data_collection 'Apex2 (Bruker, 2005)'
_computing_data_reduction 'SAINT-Plus and XPREP (Bruker, 2004)'
_computing_molecular_graphics 'DIAMOND (Brandenburg & Berndt, 1999)'
_computing_publication_material 'SHELXL-97 (Sheldrick, 1997b)'
_computing_structure_refinement 'SHELXL-97 (Sheldrick, 1997b)'
_computing_structure_solution 'SHELXS-97 (Sheldrick, 1997a)'
_diffrn_ambient_temperature 100(2)
_diffrn_detector_area_resol_mean 512
_diffrn_measured_fraction_theta_full 0.980
_diffrn_measured_fraction_theta_max 0.980
_diffrn_measurement_device_type 'Bruker X8 ApexII 4K Kappa CCD'
_diffrn_measurement_method 'phi and omega scans'
_diffrn_radiation_monochromator graphite
_diffrn_radiation_source 'fine-focus sealed tube'
_diffrn_radiation_type MoK\a
_diffrn_radiation_wavelength 0.71073
_diffrn_reflns_av_R_equivalents 0.0471
_diffrn_reflns_av_sigmaI/netI 0.0608
_diffrn_reflns_limit_h_max 13
_diffrn_reflns_limit_h_min -9
_diffrn_reflns_limit_k_max 15
_diffrn_reflns_limit_k_min -15
_diffrn_reflns_limit_l_max 17
_diffrn_reflns_limit_l_min -20
_diffrn_reflns_number 25423
_diffrn_reflns_theta_full 28.28
_diffrn_reflns_theta_max 28.28
_diffrn_reflns_theta_min 1.35
_diffrn_standards_decay_% None
_diffrn_standards_interval_count 'After collection'
_diffrn_standards_interval_time 'After collection'
_diffrn_standards_number 'First 50 frames repeated after data collection.'
_exptl_absorpt_coefficient_mu 1.054
_exptl_absorpt_correction_T_max 0.815
_exptl_absorpt_correction_T_min 0.774
_exptl_absorpt_correction_type multi-scan
_exptl_absorpt_process_details
;
SADABS (Bruker, 2004)
;
_exptl_crystal_colour Brown
_exptl_crystal_density_diffrn 1.408
_exptl_crystal_density_meas ?
_exptl_crystal_density_method 'not measured'
_exptl_crystal_description Prism
_exptl_crystal_F_000 804
_exptl_crystal_size_max 0.28
_exptl_crystal_size_mid 0.20
_exptl_crystal_size_min 0.19
_refine_diff_density_max 2.366
_refine_diff_density_min -0.514
_refine_diff_density_rms 0.154
_refine_ls_extinction_method none
_refine_ls_goodness_of_fit_ref 1.053
_refine_ls_hydrogen_treatment constr
_refine_ls_matrix_type full
_refine_ls_number_parameters 415
_refine_ls_number_reflns 8748
_refine_ls_number_restraints 0
_refine_ls_restrained_S_all 1.053
_refine_ls_R_factor_all 0.0736
_refine_ls_R_factor_gt 0.0586
_refine_ls_shift/su_max 0.000
_refine_ls_shift/su_mean 0.000
_refine_ls_structure_factor_coef Fsqd
_refine_ls_weighting_details 'calc w=1/[\s^2^(Fo^2^)+(0.1040P)^2^+2.9500P] where P=(Fo^2^+2Fc^2^)/3'
_refine_ls_weighting_scheme calc
_refine_ls_wR_factor_gt 0.1717
_refine_ls_wR_factor_ref 0.1854
_reflns_number_gt 6880
_reflns_number_total 8748
_reflns_threshold_expression >2\s(I)
_cod_data_source_file c1dt10581g.txt
_cod_data_source_block 9lfo5_all
_cod_depositor_comments
;
The following automatic conversions were performed:
'__diffrn_standards_interval_count' tag replaced with
'_diffrn_standards_interval_count'.

Automatic conversion script
Id: cif_correct_tags 1440 2010-10-19 06:21:57Z saulius 

The following automatic conversions were performed:

'_symmetry_cell_setting' value 'Triclinic' changed to 'triclinic'
according to /home/saulius/struct/CIF-dictionaries/cif_core.dic
dictionary named 'cif_core.dic' version 2.4.1 from 2010-06-29.

Automatic conversion script
Id: cif_fix_values 1715 2011-07-08 13:25:40Z adriana 

The following automatic conversions were performed:

'_exptl_crystal_density_meas' value 'not measured' was changed to '?'
- the value is perceived as not measured.

Automatic conversion script
Id: cif_fix_values 3008 2015-01-20 13:52:24Z robertas 
;
_cod_original_sg_symbol_H-M P-1
_cod_database_code 7016471

loop_
_symmetry_equiv_pos_as_xyz
'x, y, z'
'-x, -y, -z'

loop_
_atom_site_label
_atom_site_type_symbol
_atom_site_fract_x
_atom_site_fract_y
_atom_site_fract_z
_atom_site_U_iso_or_equiv
_atom_site_adp_type
_atom_site_occupancy
_atom_site_symmetry_multiplicity
_atom_site_calc_flag
_atom_site_refinement_flags
Co1 Co 0.56543(4) 0.91572(4) 0.45770(3) 0.01222(13) Uani 1 1 d .
P1 P 0.65070(8) 0.76966(7) 0.38413(6) 0.01118(19) Uani 1 1 d .
O11 O 0.3564(3) 0.7873(2) 0.53514(19) 0.0250(6) Uani 1 1 d .
O12 O 0.5172(3) 1.0562(2) 0.29393(18) 0.0267(6) Uani 1 1 d .
O13 O 0.7910(3) 0.9533(3) 0.5674(2) 0.0331(7) Uani 1 1 d .
C11 C 0.4365(4) 0.8397(3) 0.5054(2) 0.0167(7) Uani 1 1 d .
C12 C 0.5367(4) 1.0032(3) 0.3590(2) 0.0169(7) Uani 1 1 d .
C13 C 0.7048(4) 0.9363(3) 0.5243(2) 0.0196(7) Uani 1 1 d .
C111 C 0.6407(3) 0.6337(3) 0.4472(2) 0.0140(7) Uani 1 1 d .
H111 H 0.5460 0.6216 0.4505 0.017 Uiso 1 1 calc R
C112 C 0.7160(4) 0.5235(3) 0.4105(2) 0.0177(7) Uani 1 1 d .
H11A H 0.6534 0.4767 0.3869 0.021 Uiso 1 1 calc R
H11B H 0.7790 0.5422 0.3640 0.021 Uiso 1 1 calc R
C113 C 0.7895(4) 0.4615(3) 0.4907(3) 0.0215(8) Uani 1 1 d .
H11C H 0.7831 0.3806 0.4908 0.026 Uiso 1 1 calc R
H11D H 0.8829 0.4744 0.4890 0.026 Uiso 1 1 calc R
C114 C 0.7198(4) 0.5110(3) 0.5721(3) 0.0215(8) Uani 1 1 d .
H11E H 0.7782 0.5019 0.6227 0.026 Uiso 1 1 calc R
H11F H 0.6393 0.4755 0.5869 0.026 Uiso 1 1 calc R
C115 C 0.6871(4) 0.6355(3) 0.5438(2) 0.0172(7) Uani 1 1 d .
H11G H 0.7652 0.6762 0.5469 0.021 Uiso 1 1 calc R
H11H H 0.6168 0.6707 0.5811 0.021 Uiso 1 1 calc R
C121 C 0.5587(3) 0.7621(3) 0.2812(2) 0.0135(6) Uani 1 1 d .
H121 H 0.5740 0.8303 0.2446 0.016 Uiso 1 1 calc R
C122 C 0.4047(3) 0.7652(3) 0.2946(2) 0.0168(7) Uani 1 1 d .
H12A H 0.3833 0.7248 0.3497 0.020 Uiso 1 1 calc R
H12B H 0.3640 0.8427 0.2959 0.020 Uiso 1 1 calc R
C123 C 0.3552(4) 0.7071(4) 0.2150(3) 0.0248(8) Uani 1 1 d .
H12C H 0.3149 0.6394 0.2348 0.030 Uiso 1 1 calc R
H12D H 0.2895 0.7579 0.1825 0.030 Uiso 1 1 calc R
C124 C 0.4778(4) 0.6770(3) 0.1564(2) 0.0201(8) Uani 1 1 d .
H12E H 0.4899 0.7373 0.1121 0.024 Uiso 1 1 calc R
H12F H 0.4704 0.6075 0.1270 0.024 Uiso 1 1 calc R
C125 C 0.5934(4) 0.6620(3) 0.2222(2) 0.0184(7) Uani 1 1 d .
H12G H 0.5955 0.5902 0.2562 0.022 Uiso 1 1 calc R
H12H H 0.6787 0.6667 0.1920 0.022 Uiso 1 1 calc R
C131 C 0.8242(3) 0.7697(3) 0.3434(2) 0.0142(7) Uani 1 1 d .
H131 H 0.8386 0.7134 0.2983 0.017 Uiso 1 1 calc R
C132 C 0.8575(3) 0.8836(3) 0.3006(2) 0.0166(7) Uani 1 1 d .
H13A H 0.8313 0.9450 0.3391 0.020 Uiso 1 1 calc R
H13B H 0.8136 0.8998 0.2441 0.020 Uiso 1 1 calc R
C133 C 1.0103(4) 0.8661(3) 0.2882(3) 0.0228(8) Uani 1 1 d .
H13C H 1.0340 0.8358 0.2310 0.027 Uiso 1 1 calc R
H13D H 1.0486 0.9371 0.2919 0.027 Uiso 1 1 calc R
C134 C 1.0601(4) 0.7818(4) 0.3635(3) 0.0269(9) Uani 1 1 d .
H13E H 1.1139 0.8177 0.4038 0.032 Uiso 1 1 calc R
H13F H 1.1138 0.7175 0.3399 0.032 Uiso 1 1 calc R
C135 C 0.9353(3) 0.7433(3) 0.4119(3) 0.0189(7) Uani 1 1 d .
H13G H 0.9476 0.6630 0.4285 0.023 Uiso 1 1 calc R
H13H H 0.9149 0.7850 0.4647 0.023 Uiso 1 1 calc R
Co2 Co 0.05845(4) 0.40852(4) 0.04587(3) 0.01306(14) Uani 1 1 d .
P2 P 0.14989(8) 0.25104(7) 0.11422(6) 0.01187(19) Uani 1 1 d .
O21 O 0.3035(3) 0.4830(3) -0.0343(2) 0.0307(7) Uani 1 1 d .
O22 O -0.1095(3) 0.2830(2) -0.0596(2) 0.0307(7) Uani 1 1 d .
O23 O -0.0435(4) 0.5268(3) 0.2026(2) 0.0403(8) Uani 1 1 d .
C21 C 0.2082(4) 0.4523(3) -0.0033(2) 0.0196(7) Uani 1 1 d .
C22 C -0.0452(4) 0.3333(3) -0.0178(2) 0.0200(7) Uani 1 1 d .
C23 C -0.0031(4) 0.4791(3) 0.1418(3) 0.0231(8) Uani 1 1 d .
C211 C 0.3182(3) 0.2509(3) 0.1583(2) 0.0141(7) Uani 1 1 d .
H211 H 0.3320 0.1873 0.2023 0.017 Uiso 1 1 calc R
C212 C 0.4358(3) 0.2401(3) 0.0914(2) 0.0174(7) Uani 1 1 d .
H21A H 0.4553 0.1623 0.0752 0.021 Uiso 1 1 calc R
H21B H 0.4152 0.2876 0.0382 0.021 Uiso 1 1 calc R
C213 C 0.5534(4) 0.2789(4) 0.1384(3) 0.0281(9) Uani 1 1 d .
H21C H 0.6028 0.3264 0.0984 0.034 Uiso 1 1 calc R
H21D H 0.6132 0.2142 0.1596 0.034 Uiso 1 1 calc R
C214 C 0.4946(4) 0.3461(3) 0.2167(3) 0.0225(8) Uani 1 1 d .
H21E H 0.5174 0.3052 0.2726 0.027 Uiso 1 1 calc R
H21F H 0.5285 0.4195 0.2161 0.027 Uiso 1 1 calc R
C215 C 0.3434(4) 0.3597(3) 0.2042(2) 0.0188(7) Uani 1 1 d .
H21G H 0.3156 0.4269 0.1671 0.023 Uiso 1 1 calc R
H21H H 0.2963 0.3642 0.2608 0.023 Uiso 1 1 calc R
C221 C 0.0593(3) 0.1944(3) 0.2110(2) 0.0145(7) Uani 1 1 d .
H221 H 0.1009 0.1172 0.2240 0.017 Uiso 1 1 calc R
C222 C 0.0607(4) 0.2559(3) 0.2978(2) 0.0181(7) Uani 1 1 d .
H22A H 0.1437 0.2357 0.3289 0.022 Uiso 1 1 calc R
H22B H 0.0477 0.3374 0.2868 0.022 Uiso 1 1 calc R
C223 C -0.0566(4) 0.2131(4) 0.3499(2) 0.0242(8) Uani 1 1 d .
H22C H -0.0344 0.1363 0.3741 0.029 Uiso 1 1 calc R
H22D H -0.0844 0.2616 0.3979 0.029 Uiso 1 1 calc R
C224 C -0.1645(4) 0.2180(4) 0.2805(3) 0.0272(9) Uani 1 1 d .
H22E H -0.2102 0.2938 0.2733 0.033 Uiso 1 1 calc R
H22F H -0.2294 0.1657 0.2973 0.033 Uiso 1 1 calc R
C225 C -0.0906(4) 0.1841(3) 0.1942(2) 0.0206(8) Uani 1 1 d .
H22G H -0.1224 0.2344 0.1447 0.025 Uiso 1 1 calc R
H22H H -0.1040 0.1071 0.1814 0.025 Uiso 1 1 calc R
C231 C 0.1582(3) 0.1270(3) 0.0445(2) 0.0141(7) Uani 1 1 d .
H231 H 0.0655 0.1134 0.0349 0.017 Uiso 1 1 calc R
C232 C 0.2218(4) 0.1440(3) -0.0498(2) 0.0181(7) Uani 1 1 d .
H23A H 0.1536 0.1527 -0.0947 0.022 Uiso 1 1 calc R
H23B H 0.2700 0.2106 -0.0534 0.022 Uiso 1 1 calc R
C233 C 0.3180(4) 0.0360(3) -0.0627(2) 0.0181(7) Uani 1 1 d .
H23C H 0.3150 0.0126 -0.1230 0.022 Uiso 1 1 calc R
H23D H 0.4089 0.0488 -0.0497 0.022 Uiso 1 1 calc R
C234 C 0.2679(4) -0.0530(3) 0.0026(2) 0.0191(7) Uani 1 1 d .
H23E H 0.3378 -0.1134 0.0166 0.023 Uiso 1 1 calc R
H23F H 0.1921 -0.0850 -0.0207 0.023 Uiso 1 1 calc R
C235 C 0.2277(4) 0.0145(3) 0.0842(2) 0.0174(7) Uani 1 1 d .
H23G H 0.3054 0.0271 0.1177 0.021 Uiso 1 1 calc R
H23H H 0.1672 -0.0246 0.1227 0.021 Uiso 1 1 calc R

loop_
_atom_site_aniso_label
_atom_site_aniso_U_11
_atom_site_aniso_U_22
_atom_site_aniso_U_33
_atom_site_aniso_U_23
_atom_site_aniso_U_13
_atom_site_aniso_U_12
Co1 0.0111(2) 0.0098(2) 0.0154(2) -0.00149(17) 0.00009(17) 0.00089(17)
P1 0.0096(4) 0.0103(4) 0.0134(4) -0.0005(3) -0.0007(3) 0.0003(3)
O11 0.0241(15) 0.0236(14) 0.0285(15) -0.0051(11) 0.0094(12) -0.0078(12)
O12 0.0332(17) 0.0214(14) 0.0240(15) 0.0045(11) -0.0050(12) 0.0017(12)
O13 0.0231(16) 0.0310(17) 0.0448(19) -0.0123(14) -0.0173(14) 0.0078(13)
C11 0.0142(17) 0.0142(16) 0.0212(18) -0.0065(13) -0.0005(13) 0.0039(13)
C12 0.0174(18) 0.0106(16) 0.0221(18) -0.0035(13) -0.0012(14) 0.0024(13)
C13 0.0194(18) 0.0144(17) 0.0237(19) -0.0024(14) -0.0022(15) 0.0055(14)
C111 0.0145(16) 0.0100(15) 0.0175(17) -0.0019(12) 0.0002(13) -0.0007(13)
C112 0.0185(18) 0.0123(16) 0.0224(18) -0.0020(13) -0.0015(14) -0.0013(13)
C113 0.024(2) 0.0142(17) 0.026(2) -0.0008(14) -0.0050(15) 0.0004(15)
C114 0.026(2) 0.0140(17) 0.0242(19) 0.0045(14) -0.0054(15) -0.0015(15)
C115 0.0222(19) 0.0133(17) 0.0157(17) 0.0015(13) -0.0013(14) -0.0002(14)
C121 0.0151(16) 0.0106(15) 0.0145(16) -0.0001(12) -0.0016(12) -0.0001(13)
C122 0.0111(16) 0.0216(18) 0.0181(17) -0.0024(14) -0.0028(13) -0.0015(14)
C123 0.0161(18) 0.039(2) 0.0211(19) -0.0077(16) -0.0031(14) -0.0077(17)
C124 0.0201(19) 0.0244(19) 0.0166(17) -0.0035(14) -0.0034(14) -0.0038(15)
C125 0.0192(18) 0.0203(18) 0.0159(17) -0.0037(14) -0.0024(13) -0.0014(14)
C131 0.0130(16) 0.0115(16) 0.0180(17) -0.0004(12) 0.0011(13) -0.0016(13)
C132 0.0126(16) 0.0162(17) 0.0204(17) 0.0039(13) 0.0009(13) -0.0016(13)
C133 0.0171(18) 0.0209(19) 0.030(2) 0.0069(15) 0.0039(15) -0.0035(15)
C134 0.0123(18) 0.029(2) 0.038(2) 0.0077(17) 0.0022(16) -0.0024(16)
C135 0.0127(17) 0.0182(18) 0.0250(19) 0.0048(14) -0.0026(14) 0.0003(14)
Co2 0.0120(2) 0.0107(2) 0.0157(3) 0.00055(17) -0.00197(17) 0.00195(17)
P2 0.0101(4) 0.0119(4) 0.0134(4) -0.0006(3) -0.0017(3) 0.0004(3)
O21 0.0163(14) 0.0291(16) 0.0443(18) 0.0102(13) 0.0059(12) 0.0009(12)
O22 0.0348(17) 0.0189(14) 0.0389(17) 0.0013(12) -0.0196(14) -0.0033(12)
O23 0.061(2) 0.0300(17) 0.0250(16) -0.0021(13) 0.0065(15) 0.0198(16)
C21 0.0223(19) 0.0124(17) 0.0222(18) 0.0049(13) -0.0041(14) 0.0046(14)
C22 0.0217(19) 0.0147(17) 0.0220(18) 0.0063(14) -0.0062(15) 0.0030(14)
C23 0.026(2) 0.0180(18) 0.0225(19) 0.0034(15) -0.0017(15) 0.0074(15)
C211 0.0113(16) 0.0176(17) 0.0137(16) -0.0012(13) -0.0019(12) -0.0022(13)
C212 0.0115(16) 0.0187(18) 0.0212(18) -0.0012(14) 0.0011(13) 0.0030(13)
C213 0.022(2) 0.036(2) 0.029(2) -0.0038(18) 0.0007(16) -0.0159(18)
C214 0.0195(19) 0.0195(19) 0.029(2) -0.0033(15) -0.0073(15) -0.0018(15)
C215 0.0188(18) 0.0175(18) 0.0209(18) -0.0022(14) -0.0063(14) -0.0035(14)
C221 0.0133(16) 0.0155(16) 0.0146(16) 0.0006(13) -0.0025(12) -0.0024(13)
C222 0.0165(17) 0.0203(18) 0.0174(17) -0.0019(14) -0.0007(13) -0.0010(14)
C223 0.0188(19) 0.037(2) 0.0162(18) -0.0026(16) 0.0032(14) 0.0008(16)
C224 0.0157(19) 0.040(2) 0.025(2) -0.0010(17) 0.0024(15) 0.0012(17)
C225 0.0144(17) 0.030(2) 0.0190(18) -0.0015(15) -0.0022(14) -0.0064(15)
C231 0.0147(16) 0.0128(16) 0.0147(16) -0.0007(12) -0.0007(12) -0.0007(13)
C232 0.0212(18) 0.0159(17) 0.0161(17) -0.0012(13) -0.0024(14) 0.0037(14)
C233 0.0194(18) 0.0172(17) 0.0170(17) -0.0012(13) -0.0002(13) 0.0020(14)
C234 0.0208(18) 0.0131(17) 0.0232(19) -0.0035(14) 0.0007(14) 0.0005(14)
C235 0.0204(18) 0.0118(16) 0.0191(17) -0.0015(13) 0.0004(14) 0.0022(14)

loop_
_atom_type_symbol
_atom_type_description
_atom_type_scat_dispersion_real
_atom_type_scat_dispersion_imag
_atom_type_scat_source
C C 0.0033 0.0016 'International Tables Vol C Tables 4.2.6.8 and 6.1.1.4'
H H 0.0000 0.0000 'International Tables Vol C Tables 4.2.6.8 and 6.1.1.4'
O O 0.0106 0.0060 'International Tables Vol C Tables 4.2.6.8 and 6.1.1.4'
P P 0.1023 0.0942 'International Tables Vol C Tables 4.2.6.8 and 6.1.1.4'
Co Co 0.3494 0.9721 'International Tables Vol C Tables 4.2.6.8 and 6.1.1.4'

loop_
_geom_angle_atom_site_label_1
_geom_angle_atom_site_label_2
_geom_angle_atom_site_label_3
_geom_angle
_geom_angle_site_symmetry_3
C11 Co1 C12 120.34(17) .
C11 Co1 C13 118.88(17) .
C12 Co1 C13 118.43(17) .
C11 Co1 P1 92.38(11) .
C12 Co1 P1 92.81(11) .
C13 Co1 P1 100.17(12) .
C11 Co1 Co1 82.26(11) 2_676
C12 Co1 Co1 86.39(11) 2_676
C13 Co1 Co1 86.09(12) 2_676
P1 Co1 Co1 173.23(4) 2_676
C121 P1 C111 106.55(15) .
C121 P1 C131 102.32(15) .
C111 P1 C131 106.60(16) .
C121 P1 Co1 110.20(11) .
C111 P1 Co1 112.67(11) .
C131 P1 Co1 117.53(11) .
O11 C11 Co1 177.5(3) .
O12 C12 Co1 177.6(3) .
O13 C13 Co1 177.4(3) .
C115 C111 C112 105.2(3) .
C115 C111 P1 112.9(2) .
C112 C111 P1 119.0(2) .
C115 C111 H111 106.3 .
C112 C111 H111 106.3 .
P1 C111 H111 106.3 .
C113 C112 C111 105.4(3) .
C113 C112 H11A 110.7 .
C111 C112 H11A 110.7 .
C113 C112 H11B 110.7 .
C111 C112 H11B 110.7 .
H11A C112 H11B 108.8 .
C114 C113 C112 105.4(3) .
C114 C113 H11C 110.7 .
C112 C113 H11C 110.7 .
C114 C113 H11D 110.7 .
C112 C113 H11D 110.7 .
H11C C113 H11D 108.8 .
C113 C114 C115 103.4(3) .
C113 C114 H11E 111.1 .
C115 C114 H11E 111.1 .
C113 C114 H11F 111.1 .
C115 C114 H11F 111.1 .
H11E C114 H11F 109.0 .
C114 C115 C111 104.0(3) .
C114 C115 H11G 111.0 .
C111 C115 H11G 111.0 .
C114 C115 H11H 111.0 .
C111 C115 H11H 111.0 .
H11G C115 H11H 109.0 .
C125 C121 C122 103.5(3) .
C125 C121 P1 119.6(2) .
C122 C121 P1 114.2(2) .
C125 C121 H121 106.2 .
C122 C121 H121 106.2 .
P1 C121 H121 106.2 .
C123 C122 C121 105.6(3) .
C123 C122 H12A 110.6 .
C121 C122 H12A 110.6 .
C123 C122 H12B 110.6 .
C121 C122 H12B 110.6 .
H12A C122 H12B 108.8 .
C124 C123 C122 106.3(3) .
C124 C123 H12C 110.5 .
C122 C123 H12C 110.5 .
C124 C123 H12D 110.5 .
C122 C123 H12D 110.5 .
H12C C123 H12D 108.7 .
C123 C124 C125 103.6(3) .
C123 C124 H12E 111.0 .
C125 C124 H12E 111.0 .
C123 C124 H12F 111.0 .
C125 C124 H12F 111.0 .
H12E C124 H12F 109.0 .
C121 C125 C124 102.0(3) .
C121 C125 H12G 111.4 .
C124 C125 H12G 111.4 .
C121 C125 H12H 111.4 .
C124 C125 H12H 111.4 .
H12G C125 H12H 109.2 .
C132 C131 C135 102.0(3) .
C132 C131 P1 114.2(2) .
C135 C131 P1 117.3(2) .
C132 C131 H131 107.6 .
C135 C131 H131 107.6 .
P1 C131 H131 107.6 .
C131 C132 C133 103.2(3) .
C131 C132 H13A 111.1 .
C133 C132 H13A 111.1 .
C131 C132 H13B 111.1 .
C133 C132 H13B 111.1 .
H13A C132 H13B 109.1 .
C134 C133 C132 105.5(3) .
C134 C133 H13C 110.6 .
C132 C133 H13C 110.6 .
C134 C133 H13D 110.6 .
C132 C133 H13D 110.6 .
H13C C133 H13D 108.8 .
C133 C134 C135 106.6(3) .
C133 C134 H13E 110.4 .
C135 C134 H13E 110.4 .
C133 C134 H13F 110.4 .
C135 C134 H13F 110.4 .
H13E C134 H13F 108.6 .
C131 C135 C134 103.9(3) .
C131 C135 H13G 111.0 .
C134 C135 H13G 111.0 .
C131 C135 H13H 111.0 .
C134 C135 H13H 111.0 .
H13G C135 H13H 109.0 .
C22 Co2 C21 118.96(17) .
C22 Co2 C23 121.80(19) .
C21 Co2 C23 116.42(18) .
C22 Co2 P2 92.26(12) .
C21 Co2 P2 96.85(12) .
C23 Co2 P2 97.78(13) .
C22 Co2 Co2 84.03(12) 2_565
C21 Co2 Co2 83.93(12) 2_565
C23 Co2 Co2 85.26(12) 2_565
P2 Co2 Co2 176.09(4) 2_565
C211 P2 C221 101.63(15) .
C211 P2 C231 105.52(16) .
C221 P2 C231 99.19(15) .
C211 P2 Co2 117.94(12) .
C221 P2 Co2 117.21(12) .
C231 P2 Co2 112.98(12) .
O21 C21 Co2 178.3(3) .
O22 C22 Co2 178.3(4) .
O23 C23 Co2 178.5(4) .
C212 C211 C215 101.5(3) .
C212 C211 P2 117.2(2) .
C215 C211 P2 114.9(2) .
C212 C211 H211 107.6 .
C215 C211 H211 107.6 .
P2 C211 H211 107.6 .
C213 C212 C211 105.7(3) .
C213 C212 H21A 110.6 .
C211 C212 H21A 110.6 .
C213 C212 H21B 110.6 .
C211 C212 H21B 110.6 .
H21A C212 H21B 108.7 .
C212 C213 C214 106.4(3) .
C212 C213 H21C 110.5 .
C214 C213 H21C 110.5 .
C212 C213 H21D 110.5 .
C214 C213 H21D 110.5 .
H21C C213 H21D 108.6 .
C215 C214 C213 105.7(3) .
C215 C214 H21E 110.6 .
C213 C214 H21E 110.6 .
C215 C214 H21F 110.6 .
C213 C214 H21F 110.6 .
H21E C214 H21F 108.7 .
C214 C215 C211 103.2(3) .
C214 C215 H21G 111.1 .
C211 C215 H21G 111.1 .
C214 C215 H21H 111.1 .
C211 C215 H21H 111.1 .
H21G C215 H21H 109.1 .
C222 C221 C225 105.0(3) .
C222 C221 P2 117.9(2) .
C225 C221 P2 114.1(2) .
C222 C221 H221 106.3 .
C225 C221 H221 106.3 .
P2 C221 H221 106.3 .
C223 C222 C221 102.7(3) .
C223 C222 H22A 111.2 .
C221 C222 H22A 111.2 .
C223 C222 H22B 111.2 .
C221 C222 H22B 111.2 .
H22A C222 H22B 109.1 .
C224 C223 C222 103.0(3) .
C224 C223 H22C 111.2 .
C222 C223 H22C 111.2 .
C224 C223 H22D 111.2 .
C222 C223 H22D 111.2 .
H22C C223 H22D 109.1 .
C223 C224 C225 105.3(3) .
C223 C224 H22E 110.7 .
C225 C224 H22E 110.7 .
C223 C224 H22F 110.7 .
C225 C224 H22F 110.7 .
H22E C224 H22F 108.8 .
C224 C225 C221 105.5(3) .
C224 C225 H22G 110.6 .
C221 C225 H22G 110.6 .
C224 C225 H22H 110.6 .
C221 C225 H22H 110.6 .
H22G C225 H22H 108.8 .
C235 C231 C232 105.7(3) .
C235 C231 P2 117.0(2) .
C232 C231 P2 115.5(2) .
C235 C231 H231 105.9 .
C232 C231 H231 105.9 .
P2 C231 H231 105.9 .
C233 C232 C231 105.5(3) .
C233 C232 H23A 110.6 .
C231 C232 H23A 110.6 .
C233 C232 H23B 110.6 .
C231 C232 H23B 110.6 .
H23A C232 H23B 108.8 .
C234 C233 C232 104.8(3) .
C234 C233 H23C 110.8 .
C232 C233 H23C 110.8 .
C234 C233 H23D 110.8 .
C232 C233 H23D 110.8 .
H23C C233 H23D 108.9 .
C233 C234 C235 103.0(3) .
C233 C234 H23E 111.2 .
C235 C234 H23E 111.2 .
C233 C234 H23F 111.2 .
C235 C234 H23F 111.2 .
H23E C234 H23F 109.1 .
C234 C235 C231 103.6(3) .
C234 C235 H23G 111.0 .
C231 C235 H23G 111.0 .
C234 C235 H23H 111.0 .
C231 C235 H23H 111.0 .
H23G C235 H23H 109.0 .

loop_
_geom_bond_atom_site_label_1
_geom_bond_atom_site_label_2
_geom_bond_distance
_geom_bond_site_symmetry_2
Co1 C11 1.777(4) .
Co1 C12 1.781(4) .
Co1 C13 1.791(4) .
Co1 P1 2.2034(9) .
Co1 Co1 2.6561(9) 2_676
P1 C121 1.839(3) .
P1 C111 1.842(3) .
P1 C131 1.842(3) .
O11 C11 1.142(4) .
O12 C12 1.147(5) .
O13 C13 1.138(5) .
C111 C115 1.545(5) .
C111 C112 1.567(5) .
C111 H111 0.9800 .
C112 C113 1.544(5) .
C112 H11A 0.9700 .
C112 H11B 0.9700 .
C113 C114 1.521(5) .
C113 H11C 0.9700 .
C113 H11D 0.9700 .
C114 C115 1.521(5) .
C114 H11E 0.9700 .
C114 H11F 0.9700 .
C115 H11G 0.9700 .
C115 H11H 0.9700 .
C121 C125 1.534(5) .
C121 C122 1.559(5) .
C121 H121 0.9800 .
C122 C123 1.537(5) .
C122 H12A 0.9700 .
C122 H12B 0.9700 .
C123 C124 1.529(5) .
C123 H12C 0.9700 .
C123 H12D 0.9700 .
C124 C125 1.537(5) .
C124 H12E 0.9700 .
C124 H12F 0.9700 .
C125 H12G 0.9700 .
C125 H12H 0.9700 .
C131 C132 1.535(5) .
C131 C135 1.537(5) .
C131 H131 0.9800 .
C132 C133 1.541(5) .
C132 H13A 0.9700 .
C132 H13B 0.9700 .
C133 C134 1.531(6) .
C133 H13C 0.9700 .
C133 H13D 0.9700 .
C134 C135 1.541(5) .
C134 H13E 0.9700 .
C134 H13F 0.9700 .
C135 H13G 0.9700 .
C135 H13H 0.9700 .
Co2 C22 1.776(4) .
Co2 C21 1.783(4) .
Co2 C23 1.783(4) .
Co2 P2 2.2108(10) .
Co2 Co2 2.6908(9) 2_565
P2 C211 1.836(3) .
P2 C221 1.841(3) .
P2 C231 1.854(3) .
O21 C21 1.145(5) .
O22 C22 1.148(5) .
O23 C23 1.151(5) .
C211 C212 1.541(5) .
C211 C215 1.548(5) .
C211 H211 0.9800 .
C212 C213 1.520(5) .
C212 H21A 0.9700 .
C212 H21B 0.9700 .
C213 C214 1.538(6) .
C213 H21C 0.9700 .
C213 H21D 0.9700 .
C214 C215 1.531(5) .
C214 H21E 0.9700 .
C214 H21F 0.9700 .
C215 H21G 0.9700 .
C215 H21H 0.9700 .
C221 C222 1.539(5) .
C221 C225 1.556(5) .
C221 H221 0.9800 .
C222 C223 1.523(5) .
C222 H22A 0.9700 .
C222 H22B 0.9700 .
C223 C224 1.522(5) .
C223 H22C 0.9700 .
C223 H22D 0.9700 .
C224 C225 1.540(5) .
C224 H22E 0.9700 .
C224 H22F 0.9700 .
C225 H22G 0.9700 .
C225 H22H 0.9700 .
C231 C235 1.541(5) .
C231 C232 1.562(5) .
C231 H231 0.9800 .
C232 C233 1.545(5) .
C232 H23A 0.9700 .
C232 H23B 0.9700 .
C233 C234 1.524(5) .
C233 H23C 0.9700 .
C233 H23D 0.9700 .
C234 C235 1.533(5) .
C234 H23E 0.9700 .
C234 H23F 0.9700 .
C235 H23G 0.9700 .
C235 H23H 0.9700 .
